data_4329125
loop_
_publ_author_name
'Seung-Jin Oh'
'Dong Woo Lee'
'Kang Min Ok'

_publ_section_title
;
 Influence of the Cation Size on the Framework Structures and Space Group
 Centricities in AMo2O5(SeO3)2 (A = Sr, Pb, and Ba)
;
_journal_name_full 'Inorganic Chemistry'
_journal_page_first 5393
_journal_page_last 5399
_journal_paper_doi 10.1021/ic3003564
_journal_volume 51
_journal_year 2012
_chemical_formula_sum 'Mo2 O11 Pb Se2'
_chemical_formula_weight 732.99
_chemical_name_systematic
;
 ?
;
_space_group_IT_number 2
_symmetry_cell_setting triclinic
_symmetry_space_group_name_Hall '-P 1'
_symmetry_space_group_name_H-M 'P -1'
_atom_sites_solution_primary direct
_atom_sites_solution_secondary difmap
_audit_conform_dict_location ftp://ftp.iucr.org/pub/cif_core.dic
_audit_conform_dict_name cif_core.dic
_audit_conform_dict_version 2.4
_audit_creation_date 2012-02-09T10:18:23-00:00
_audit_creation_method 'WinGX routine CIF_UPDATE'
_cell_angle_alpha 82.881(4)
_cell_angle_beta 64.843(4)
_cell_angle_gamma 66.419(4)
_cell_formula_units_Z 2
_cell_length_a 7.8560(6)
_cell_length_b 8.2307(6)
_cell_length_c 8.8381(6)
_cell_measurement_temperature 200.0(2)
_cell_volume 473.34(6)
_computing_structure_refinement 'SHELXL-97 (Sheldrick, 1997)'
_diffrn_ambient_temperature 200.0(2)
_diffrn_measured_fraction_theta_full 0.997
_diffrn_measured_fraction_theta_max 0.997
_diffrn_measurement_device_type 'Bruker SMART BREEZE'
_diffrn_measurement_method CCD
_diffrn_radiation_monochromator graphite
_diffrn_radiation_type MoK\a
_diffrn_radiation_wavelength 0.71073
_diffrn_reflns_av_unetI/netI 0.0576
_diffrn_reflns_limit_h_max 9
_diffrn_reflns_limit_h_min -8
_diffrn_reflns_limit_k_max 9
_diffrn_reflns_limit_k_min -9
_diffrn_reflns_limit_l_max 10
_diffrn_reflns_limit_l_min 0
_diffrn_reflns_number 1757
_diffrn_reflns_theta_full 25.49
_diffrn_reflns_theta_max 25.49
_diffrn_reflns_theta_min 2.55
_exptl_absorpt_coefficient_mu 28.089
_exptl_absorpt_correction_T_max 0.52
_exptl_absorpt_correction_T_min 0.27
_exptl_absorpt_correction_type empirical
_exptl_absorpt_process_details
; 
 SADABS(Blessing, 1995) 
;
_exptl_crystal_colour Colorless
_exptl_crystal_density_diffrn 5.143
_exptl_crystal_description rod
_exptl_crystal_F_000 644
_exptl_crystal_size_max 0.067
_exptl_crystal_size_mid 0.040
_exptl_crystal_size_min 0.023
_refine_diff_density_max 3.436
_refine_diff_density_min -2.933
_refine_diff_density_rms 0.626
_refine_ls_extinction_expression Fc^*^=kFc[1+0.001xFc^2^\l^3^/sin(2\q)]^-1/4^
_refine_ls_extinction_method SHELXL
_refine_ls_goodness_of_fit_ref 1.054
_refine_ls_matrix_type full
_refine_ls_number_parameters 86
_refine_ls_number_reflns 1757
_refine_ls_number_restraints 0
_refine_ls_restrained_S_all 1.054
_refine_ls_R_factor_all 0.0709
_refine_ls_R_factor_gt 0.0566
_refine_ls_shift/su_max 0
_refine_ls_shift/su_mean 0
_refine_ls_structure_factor_coef Fsqd
_refine_ls_weighting_details 'calc w=1/[\s^2^(Fo^2^)+(0.1065P)^2^+0.0000P] where P=(Fo^2^+2Fc^2^)/3'
_refine_ls_weighting_scheme calc
_refine_ls_wR_factor_gt 0.1452
_refine_ls_wR_factor_ref 0.1585
_reflns_number_gt 1431
_reflns_number_total 1757
_reflns_threshold_expression >2s\(I)
_cod_data_source_file ic3003564_si_002_2.cif
_cod_data_source_block PbMo
_cod_database_code 4329125

loop_
_symmetry_equiv_pos_as_xyz
'x, y, z'
'-x, -y, -z'

loop_
_atom_site_label
_atom_site_type_symbol
_atom_site_fract_x
_atom_site_fract_y
_atom_site_fract_z
_atom_site_U_iso_or_equiv
_atom_site_adp_type
_atom_site_occupancy
_atom_site_symmetry_multiplicity
_atom_site_calc_flag
Pb1 Pb 0.42638(11) -0.22599(9) -0.47357(8) 0.0187(3) Uani 1 1 d
Mo1 Mo 0.2686(2) 0.62465(18) 0.19491(18) 0.0120(4) Uani 1 1 d
Mo2 Mo 0.2760(2) 0.03333(18) -0.04398(18) 0.0115(4) Uani 1 1 d
Se1 Se 0.2487(3) 0.4462(2) -0.1440(2) 0.0124(4) Uani 1 1 d
Se2 Se 0.2350(3) 0.2280(2) 0.3150(2) 0.0127(4) Uiso 1 1 d
O1 O 0.049(2) 0.6117(17) 0.2191(16) 0.020(3) Uiso 1 1 d
O2 O 0.2166(19) 0.7107(16) 0.3848(15) 0.015(3) Uiso 1 1 d
O3 O 0.2674(19) 0.8308(16) 0.0780(15) 0.016(3) Uiso 1 1 d
O4 O 0.3569(19) 0.3690(15) 0.2805(15) 0.016(3) Uiso 1 1 d
O5 O 0.4066(19) 0.4801(15) -0.0682(15) 0.013(2) Uiso 1 1 d
O6 O 0.051(2) 0.1913(17) 0.0782(16) 0.023(3) Uiso 1 1 d
O7 O 0.2332(19) -0.0176(16) -0.2039(15) 0.017(3) Uiso 1 1 d
O8 O 0.3803(19) 0.2208(15) -0.1900(14) 0.014(2) Uiso 1 1 d
O9 O 0.394(2) 0.0964(16) 0.1324(15) 0.016(3) Uiso 1 1 d
O10 O 0.331(2) 0.5077(16) -0.3377(15) 0.018(3) Uiso 1 1 d
O11 O 0.316(2) 0.1097(16) 0.4520(15) 0.016(3) Uiso 1 1 d

loop_
_atom_site_aniso_label
_atom_site_aniso_U_11
_atom_site_aniso_U_22
_atom_site_aniso_U_33
_atom_site_aniso_U_23
_atom_site_aniso_U_13
_atom_site_aniso_U_12
Pb1 0.0287(5) 0.0124(4) 0.0157(4) 0.0019(3) -0.0110(4) -0.0068(3)
Mo1 0.0170(9) 0.0069(7) 0.0112(8) 0.0018(6) -0.0060(7) -0.0040(6)
Mo2 0.0174(9) 0.0064(7) 0.0097(8) 0.0017(5) -0.0060(7) -0.0036(6)
Se1 0.0171(10) 0.0083(8) 0.0109(9) 0.0023(6) -0.0066(8) -0.0037(7)

loop_
_atom_type_symbol
_atom_type_description
_atom_type_scat_dispersion_real
_atom_type_scat_dispersion_imag
_atom_type_scat_source
O O 0.0106 0.006 'International Tables Vol C Tables 4.2.6.8 and 6.1.1.4'
Se Se -0.0929 2.2259 'International Tables Vol C Tables 4.2.6.8 and 6.1.1.4'
Mo Mo -1.6832 0.6857 'International Tables Vol C Tables 4.2.6.8 and 6.1.1.4'
Pb Pb -3.3944 10.1111 'International Tables Vol C Tables 4.2.6.8 and 6.1.1.4'

loop_
_geom_angle_atom_site_label_1
_geom_angle_atom_site_label_2
_geom_angle_atom_site_label_3
_geom_angle
_geom_angle_site_symmetry_1
_geom_angle_site_symmetry_3
O10 Pb1 O10 69.7(5) 2_654 1_545
O10 Pb1 O7 158.1(4) 2_654 .
O10 Pb1 O7 97.4(4) 1_545 .
O10 Pb1 O11 130.3(4) 2_654 1_554
O10 Pb1 O11 150.2(4) 1_545 1_554
O7 Pb1 O11 69.2(4) . 1_554
O10 Pb1 O11 101.8(4) 2_654 2_655
O10 Pb1 O11 129.8(4) 1_545 2_655
O7 Pb1 O11 72.3(4) . 2_655
O11 Pb1 O11 73.0(4) 1_554 2_655
O10 Pb1 O2 73.7(4) 2_654 1_544
O10 Pb1 O2 70.7(4) 1_545 1_544
O7 Pb1 O2 119.9(4) . 1_544
O11 Pb1 O2 92.4(4) 1_554 1_544
O11 Pb1 O2 156.9(4) 2_655 1_544
O10 Pb1 O8 57.2(4) 2_654 2_654
O10 Pb1 O8 121.0(4) 1_545 2_654
O7 Pb1 O8 140.8(4) . 2_654
O11 Pb1 O8 73.1(4) 1_554 2_654
O11 Pb1 O8 87.0(3) 2_655 2_654
O2 Pb1 O8 71.4(4) 1_544 2_654
O10 Pb1 O4 85.3(4) 2_654 2_655
O10 Pb1 O4 74.4(4) 1_545 2_655
O7 Pb1 O4 73.9(4) . 2_655
O11 Pb1 O4 123.3(3) 1_554 2_655
O11 Pb1 O4 55.4(4) 2_655 2_655
O2 Pb1 O4 143.8(3) 1_544 2_655
O8 Pb1 O4 121.0(4) 2_654 2_655
O1 Mo1 O2 105.0(6) . .
O1 Mo1 O3 103.5(5) . .
O2 Mo1 O3 96.6(5) . .
O1 Mo1 O4 89.1(5) . .
O2 Mo1 O4 89.5(5) . .
O3 Mo1 O4 163.9(5) . .
O1 Mo1 O5 146.7(5) . 2_665
O2 Mo1 O5 104.7(5) . 2_665
O3 Mo1 O5 87.6(5) . 2_665
O4 Mo1 O5 76.4(5) . 2_665
O1 Mo1 O5 85.1(5) . .
O2 Mo1 O5 168.5(5) . .
O3 Mo1 O5 86.0(5) . .
O4 Mo1 O5 85.2(4) . .
O5 Mo1 O5 64.2(5) 2_665 .
O6 Mo2 O7 104.5(6) . .
O6 Mo2 O3 101.4(6) . 1_545
O7 Mo2 O3 97.9(5) . 1_545
O6 Mo2 O8 92.5(6) . .
O7 Mo2 O8 89.3(5) . .
O3 Mo2 O8 162.1(5) 1_545 .
O6 Mo2 O9 150.4(5) . 2_655
O7 Mo2 O9 102.8(5) . 2_655
O3 Mo2 O9 85.9(5) 1_545 2_655
O8 Mo2 O9 76.5(5) . 2_655
O6 Mo2 O9 84.1(5) . .
O7 Mo2 O9 169.1(6) . .
O3 Mo2 O9 86.8(5) 1_545 .
O8 Mo2 O9 83.5(4) . .
O9 Mo2 O9 67.6(5) 2_655 .
O10 Se1 O8 96.9(6) . .
O10 Se1 O5 102.2(6) . .
O8 Se1 O5 97.6(5) . .
O11 Se2 O4 97.0(6) . .
O11 Se2 O9 102.8(6) . .
O4 Se2 O9 98.0(6) . .
Mo1 O2 Pb1 136.8(6) . 1_566
Mo1 O3 Mo2 178.0(8) . 1_565
Se2 O4 Mo1 125.8(6) . .
Se2 O4 Pb1 100.4(5) . 2_655
Mo1 O4 Pb1 129.9(5) . 2_655
Se1 O5 Mo1 123.2(6) . 2_665
Se1 O5 Mo1 120.7(6) . .
Mo1 O5 Mo1 115.8(5) 2_665 .
Mo2 O7 Pb1 139.6(6) . .
Se1 O8 Mo2 122.9(7) . .
Se1 O8 Pb1 98.7(5) . 2_654
Mo2 O8 Pb1 130.4(5) . 2_654
Se2 O9 Mo2 124.6(6) . 2_655
Se2 O9 Mo2 123.0(6) . .
Mo2 O9 Mo2 112.4(5) 2_655 .
Se1 O10 Pb1 107.2(6) . 2_654
Se1 O10 Pb1 133.9(6) . 1_565
Pb1 O10 Pb1 110.3(5) 2_654 1_565
Se2 O11 Pb1 136.3(6) . 1_556
Se2 O11 Pb1 107.0(6) . 2_655
Pb1 O11 Pb1 107.0(4) 1_556 2_655

loop_
_geom_bond_atom_site_label_1
_geom_bond_atom_site_label_2
_geom_bond_distance
_geom_bond_site_symmetry_2
Pb1 O10 2.552(13) 2_654
Pb1 O10 2.588(13) 1_545
Pb1 O7 2.604(12) .
Pb1 O11 2.633(12) 1_554
Pb1 O11 2.637(12) 2_655
Pb1 O2 2.675(11) 1_544
Pb1 O8 2.708(12) 2_654
Pb1 O4 2.750(11) 2_655
Mo1 O1 1.694(13) .
Mo1 O2 1.722(12) .
Mo1 O3 1.873(12) .
Mo1 O4 2.089(12) .
Mo1 O5 2.135(13) 2_665
Mo1 O5 2.347(12) .
Mo2 O6 1.694(14) .
Mo2 O7 1.718(12) .
Mo2 O3 1.878(12) 1_545
Mo2 O8 2.082(12) .
Mo2 O9 2.174(13) 2_655
Mo2 O9 2.321(11) .
Se1 O10 1.647(12) .
Se1 O8 1.723(11) .
Se1 O5 1.759(11) .
Se2 O11 1.641(11) .
Se2 O4 1.706(12) .
Se2 O9 1.725(13) .
O2 Pb1 2.675(11) 1_566
O3 Mo2 1.878(12) 1_565
O4 Pb1 2.750(11) 2_655
O5 Mo1 2.135(13) 2_665
O8 Pb1 2.708(12) 2_654
O9 Mo2 2.174(13) 2_655
O10 Pb1 2.552(13) 2_654
O10 Pb1 2.588(13) 1_565
O11 Pb1 2.633(12) 1_556
O11 Pb1 2.637(12) 2_655
